data_7025795
loop_
_publ_author_name
'Patra, Malay'
'Gasser, Gilles'
'Bobukhov, Dmytro'
'Merz, Klaus'
'Shtemenko, Alexander V.'
'Metzler-Nolte, Nils'

_publ_section_title
;
 Sequential insertion of three different organometallics into a versatile
 building block containing a PNA backbone.
;
_journal_issue 24
_journal_name_full 'Dalton transactions (Cambridge, England : 2003)'
_journal_page_first 5617
_journal_page_last 5619
_journal_paper_doi 10.1039/c003598j
_journal_volume 39
_journal_year 2010
_chemical_formula_sum 'C42 H35 B N3 O3 Re'
_chemical_formula_weight 826.75
_chemical_name_systematic
;
?
;
_space_group_IT_number 2
_symmetry_cell_setting triclinic
_symmetry_space_group_name_Hall '-P 1'
_symmetry_space_group_name_H-M 'P -1'
_atom_sites_solution_hydrogens geom
_atom_sites_solution_primary direct
_atom_sites_solution_secondary difmap
_audit_creation_method SHELXL-97
_cell_angle_alpha 108.477(9)
_cell_angle_beta 91.253(10)
_cell_angle_gamma 101.914(9)
_cell_formula_units_Z 2
_cell_length_a 9.135(4)
_cell_length_b 12.789(6)
_cell_length_c 19.230(9)
_cell_measurement_reflns_used 164
_cell_measurement_temperature 223(2)
_cell_measurement_theta_max 43.7
_cell_measurement_theta_min 9.2
_cell_volume 2075.6(17)
_computing_structure_refinement 'SHELXL-97 (Sheldrick, 1997)'
_computing_structure_solution 'SHELXS-97 (Sheldrick, 1990)'
_diffrn_ambient_temperature 223(2)
_diffrn_measured_fraction_theta_full 0.953
_diffrn_measured_fraction_theta_max 0.953
_diffrn_radiation_monochromator graphite
_diffrn_radiation_source 'fine-focus sealed tube'
_diffrn_radiation_type MoK\a
_diffrn_radiation_wavelength 0.71073
_diffrn_reflns_av_R_equivalents 0.0470
_diffrn_reflns_av_sigmaI/netI 0.0734
_diffrn_reflns_limit_h_max 10
_diffrn_reflns_limit_h_min -10
_diffrn_reflns_limit_k_max 15
_diffrn_reflns_limit_k_min -15
_diffrn_reflns_limit_l_max 17
_diffrn_reflns_limit_l_min -22
_diffrn_reflns_number 11212
_diffrn_reflns_theta_full 24.98
_diffrn_reflns_theta_max 24.98
_diffrn_reflns_theta_min 1.72
_exptl_absorpt_coefficient_mu 2.965
_exptl_absorpt_correction_T_max 0.7559
_exptl_absorpt_correction_T_min 0.5886
_exptl_absorpt_correction_type empirical
_exptl_crystal_density_diffrn 1.323
_exptl_crystal_density_method 'not measured'
_exptl_crystal_F_000 824
_exptl_crystal_size_max 0.20
_exptl_crystal_size_mid 0.10
_exptl_crystal_size_min 0.10
_refine_diff_density_max 1.244
_refine_diff_density_min -2.340
_refine_diff_density_rms 0.160
_refine_ls_extinction_coef 0.0055(7)
_refine_ls_extinction_expression Fc^*^=kFc[1+0.001xFc^2^\l^3^/sin(2\q)]^-1/4^
_refine_ls_extinction_method SHELXL
_refine_ls_goodness_of_fit_ref 1.015
_refine_ls_hydrogen_treatment constr
_refine_ls_matrix_type full
_refine_ls_number_parameters 452
_refine_ls_number_reflns 6947
_refine_ls_number_restraints 0
_refine_ls_restrained_S_all 1.015
_refine_ls_R_factor_all 0.0534
_refine_ls_R_factor_gt 0.0476
_refine_ls_shift/su_max 0.001
_refine_ls_shift/su_mean 0.000
_refine_ls_structure_factor_coef Fsqd
_refine_ls_weighting_details 'calc w=1/[\s^2^(Fo^2^)+(0.0931P)^2^+0.0000P] where P=(Fo^2^+2Fc^2^)/3'
_refine_ls_weighting_scheme calc
_refine_ls_wR_factor_gt 0.1301
_refine_ls_wR_factor_ref 0.1355
_reflns_number_gt 6075
_reflns_number_total 6947
_reflns_threshold_expression >2sigma(I)
_cod_data_source_file c003598j.txt
_cod_data_source_block 090914t
_cod_original_cell_volume 2075.6(16)
_cod_original_sg_symbol_H-M P-1
_cod_database_code 7025795

loop_
_symmetry_equiv_pos_as_xyz
'x, y, z'
'-x, -y, -z'

loop_
_atom_site_label
_atom_site_type_symbol
_atom_site_fract_x
_atom_site_fract_y
_atom_site_fract_z
_atom_site_U_iso_or_equiv
_atom_site_adp_type
_atom_site_occupancy
_atom_site_symmetry_multiplicity
_atom_site_calc_flag
_atom_site_refinement_flags
Re1 Re 0.85632(2) 0.517537(18) 0.312668(13) 0.02754(14) Uani 1 1 d .
O1 O 0.9521(8) 0.6895(6) 0.4686(3) 0.072(2) Uani 1 1 d .
N1 N 0.7587(6) 0.6324(4) 0.2745(3) 0.0279(11) Uani 1 1 d .
C1 C 0.8398(7) 0.7214(5) 0.2576(4) 0.0325(14) Uani 1 1 d .
H1A H 0.9450 0.7320 0.2596 0.039 Uiso 1 1 calc R
B1 B 0.2344(8) 0.9675(5) 0.1985(4) 0.0247(14) Uani 1 1 d .
O2 O 1.1783(6) 0.5807(5) 0.2734(4) 0.0599(16) Uani 1 1 d .
N2 N 0.6138(6) 0.4626(4) 0.3232(3) 0.0240(10) Uani 1 1 d .
C2 C 0.7743(8) 0.7964(6) 0.2376(4) 0.0381(16) Uani 1 1 d .
H2A H 0.8329 0.8575 0.2264 0.046 Uiso 1 1 calc R
O3 O 0.9495(7) 0.3390(5) 0.3690(4) 0.0680(19) Uani 1 1 d .
N3 N 0.7651(6) 0.3939(4) 0.2067(3) 0.0286(11) Uani 1 1 d .
C3 C 0.6196(9) 0.7793(6) 0.2345(5) 0.0476(18) Uani 1 1 d .
H3A H 0.5720 0.8297 0.2213 0.057 Uiso 1 1 calc R
C4 C 0.5360(7) 0.6908(6) 0.2502(4) 0.0379(16) Uani 1 1 d .
H4A H 0.4306 0.6777 0.2464 0.045 Uiso 1 1 calc R
C5 C 0.6092(7) 0.6190(5) 0.2721(3) 0.0247(12) Uani 1 1 d .
C6 C 0.5219(7) 0.5220(6) 0.2882(4) 0.0378(16) Uani 1 1 d .
H6A H 0.4679 0.4674 0.2422 0.045 Uiso 1 1 calc R
H6B H 0.4467 0.5472 0.3212 0.045 Uiso 1 1 calc R
C7 C 0.5786(8) 0.4797(6) 0.4011(4) 0.0403(16) Uani 1 1 d .
H7A H 0.6467 0.4478 0.4243 0.048 Uiso 1 1 calc R
H7B H 0.5985 0.5611 0.4278 0.048 Uiso 1 1 calc R
C8 C 0.4245(8) 0.4290(7) 0.4090(4) 0.0433(17) Uani 1 1 d .
C9 C 0.3024(9) 0.3854(8) 0.4142(4) 0.059(2) Uani 1 1 d .
H9 H 0.2036 0.3501 0.4184 0.071 Uiso 1 1 calc R
C10 C 0.5755(7) 0.3388(5) 0.2802(3) 0.0272(13) Uani 1 1 d .
H10A H 0.4663 0.3099 0.2746 0.033 Uiso 1 1 calc R
H10B H 0.6216 0.2974 0.3062 0.033 Uiso 1 1 calc R
C11 C 0.6330(7) 0.3219(5) 0.2060(3) 0.0295(13) Uani 1 1 d .
C12 C 0.5631(9) 0.2384(6) 0.1433(4) 0.0461(18) Uani 1 1 d .
H12A H 0.4704 0.1911 0.1447 0.055 Uiso 1 1 calc R
C13 C 0.6279(10) 0.2240(8) 0.0794(4) 0.059(2) Uani 1 1 d .
H13A H 0.5807 0.1657 0.0366 0.070 Uiso 1 1 calc R
C14 C 0.7654(10) 0.2957(8) 0.0765(4) 0.052(2) Uani 1 1 d .
H14A H 0.8119 0.2866 0.0326 0.063 Uiso 1 1 calc R
C15 C 0.8296(9) 0.3810(6) 0.1422(4) 0.0407(17) Uani 1 1 d .
H15A H 0.9203 0.4312 0.1417 0.049 Uiso 1 1 calc R
C16 C 0.9156(9) 0.6276(7) 0.4097(5) 0.0487(19) Uani 1 1 d .
C17 C 1.0579(7) 0.5567(6) 0.2880(4) 0.0366(16) Uani 1 1 d .
C18 C 0.9155(8) 0.4070(6) 0.3475(5) 0.0424(18) Uani 1 1 d .
C19 C 0.4179(7) 0.9842(5) 0.1940(3) 0.0255(13) Uani 1 1 d .
C20 C 0.4811(8) 0.9424(6) 0.1269(4) 0.0394(16) Uani 1 1 d .
H20A H 0.4163 0.8967 0.0848 0.047 Uiso 1 1 calc R
C21 C 0.6332(9) 0.9659(7) 0.1206(5) 0.050(2) Uani 1 1 d .
H21A H 0.6692 0.9343 0.0750 0.060 Uiso 1 1 calc R
C22 C 0.7329(8) 1.0340(6) 0.1792(5) 0.0464(19) Uani 1 1 d .
H22A H 0.8362 1.0524 0.1738 0.056 Uiso 1 1 calc R
C23 C 0.6781(8) 1.0757(6) 0.2473(5) 0.0407(17) Uani 1 1 d .
H23A H 0.7448 1.1194 0.2892 0.049 Uiso 1 1 calc R
C24 C 0.5219(7) 1.0519(5) 0.2530(4) 0.0305(14) Uani 1 1 d .
H24A H 0.4865 1.0834 0.2988 0.037 Uiso 1 1 calc R
C25 C 0.1927(6) 1.0698(5) 0.1730(3) 0.0258(13) Uani 1 1 d .
C26 C 0.1706(8) 1.0585(5) 0.0971(4) 0.0333(14) Uani 1 1 d .
H26A H 0.1727 0.9888 0.0616 0.040 Uiso 1 1 calc R
C27 C 0.1464(9) 1.1448(6) 0.0738(4) 0.0445(18) Uani 1 1 d .
H27A H 0.1288 1.1332 0.0232 0.053 Uiso 1 1 calc R
C28 C 0.1482(9) 1.2520(6) 0.1267(5) 0.0477(19) Uani 1 1 d .
H28A H 0.1344 1.3128 0.1117 0.057 Uiso 1 1 calc R
C29 C 0.1706(8) 1.2654(6) 0.2004(5) 0.047(2) Uani 1 1 d .
H29A H 0.1712 1.3356 0.2360 0.057 Uiso 1 1 calc R
C30 C 0.1922(7) 1.1765(5) 0.2223(4) 0.0324(14) Uani 1 1 d .
H30A H 0.2074 1.1884 0.2730 0.039 Uiso 1 1 calc R
C31 C 0.1891(7) 0.9668(5) 0.2803(3) 0.0275(13) Uani 1 1 d .
C32 C 0.2506(8) 0.9041(5) 0.3162(3) 0.0315(14) Uani 1 1 d .
H32A H 0.3292 0.8710 0.2956 0.038 Uiso 1 1 calc R
C33 C 0.2011(9) 0.8884(7) 0.3811(4) 0.0471(18) Uani 1 1 d .
H33A H 0.2464 0.8453 0.4028 0.056 Uiso 1 1 calc R
C34 C 0.0897(10) 0.9340(7) 0.4125(4) 0.056(2) Uani 1 1 d .
H34A H 0.0547 0.9217 0.4555 0.067 Uiso 1 1 calc R
C35 C 0.0273(10) 0.9994(8) 0.3809(4) 0.055(2) Uani 1 1 d .
H35A H -0.0477 1.0349 0.4038 0.066 Uiso 1 1 calc R
C36 C 0.0737(8) 1.0132(6) 0.3161(4) 0.0375(15) Uani 1 1 d .
H36A H 0.0258 1.0556 0.2948 0.045 Uiso 1 1 calc R
C37 C 0.1435(7) 0.8418(5) 0.1425(3) 0.0262(13) Uani 1 1 d .
C38 C 0.1939(8) 0.7432(5) 0.1370(4) 0.0372(15) Uani 1 1 d .
H38A H 0.2900 0.7501 0.1588 0.045 Uiso 1 1 calc R
C39 C 0.1063(9) 0.6359(5) 0.1005(4) 0.0419(17) Uani 1 1 d .
H39A H 0.1437 0.5722 0.0991 0.050 Uiso 1 1 calc R
C40 C -0.0338(9) 0.6208(6) 0.0662(4) 0.0458(18) Uani 1 1 d .
H40A H -0.0919 0.5478 0.0412 0.055 Uiso 1 1 calc R
C41 C -0.0870(8) 0.7159(6) 0.0695(4) 0.0384(16) Uani 1 1 d .
H41A H -0.1820 0.7082 0.0461 0.046 Uiso 1 1 calc R
C42 C 0.0013(7) 0.8241(5) 0.1079(3) 0.0302(13) Uani 1 1 d .
H42A H -0.0378 0.8875 0.1103 0.036 Uiso 1 1 calc R

loop_
_atom_site_aniso_label
_atom_site_aniso_U_11
_atom_site_aniso_U_22
_atom_site_aniso_U_33
_atom_site_aniso_U_23
_atom_site_aniso_U_13
_atom_site_aniso_U_12
Re1 0.01549(18) 0.02983(18) 0.03857(19) 0.01537(12) -0.00225(10) 0.00181(10)
O1 0.072(4) 0.077(4) 0.037(3) 0.001(3) -0.016(3) -0.018(3)
N1 0.022(3) 0.024(2) 0.029(3) 0.001(2) -0.005(2) -0.002(2)
C1 0.022(3) 0.036(3) 0.039(4) 0.015(3) 0.001(3) 0.001(3)
B1 0.025(4) 0.021(3) 0.023(3) 0.003(3) -0.002(3) -0.001(3)
O2 0.021(3) 0.068(4) 0.101(5) 0.043(4) 0.015(3) 0.005(2)
N2 0.019(3) 0.029(3) 0.031(3) 0.018(2) 0.009(2) 0.006(2)
C2 0.031(4) 0.035(4) 0.050(4) 0.020(3) 0.005(3) 0.004(3)
O3 0.038(3) 0.068(4) 0.115(5) 0.059(4) -0.014(3) 0.007(3)
N3 0.027(3) 0.030(3) 0.033(3) 0.016(2) 0.008(2) 0.006(2)
C3 0.037(4) 0.045(4) 0.071(5) 0.028(4) 0.009(4) 0.016(3)
C4 0.019(3) 0.035(3) 0.064(5) 0.024(3) 0.007(3) 0.003(3)
C5 0.020(3) 0.019(3) 0.034(3) 0.007(2) 0.001(2) 0.004(2)
C6 0.020(3) 0.034(3) 0.066(5) 0.027(3) -0.002(3) 0.004(3)
C7 0.030(4) 0.049(4) 0.035(4) 0.007(3) 0.002(3) 0.005(3)
C8 0.033(4) 0.061(5) 0.031(4) 0.013(3) 0.005(3) 0.001(3)
C9 0.033(5) 0.086(6) 0.042(4) 0.009(4) 0.004(3) -0.001(4)
C10 0.023(3) 0.021(3) 0.032(3) 0.005(2) -0.002(2) -0.002(2)
C11 0.031(4) 0.027(3) 0.033(3) 0.014(3) 0.004(3) 0.005(3)
C12 0.042(4) 0.049(4) 0.037(4) 0.007(3) -0.006(3) -0.002(3)
C13 0.062(6) 0.062(5) 0.033(4) 0.001(4) -0.003(4) -0.004(4)
C14 0.057(5) 0.075(6) 0.030(4) 0.023(4) 0.014(3) 0.015(4)
C15 0.041(4) 0.049(4) 0.041(4) 0.027(3) 0.012(3) 0.011(3)
C16 0.034(4) 0.055(5) 0.056(5) 0.024(4) -0.002(3) -0.003(3)
C17 0.020(4) 0.036(4) 0.062(5) 0.026(3) 0.008(3) 0.007(3)
C18 0.025(4) 0.049(4) 0.064(5) 0.038(4) -0.006(3) 0.001(3)
C19 0.029(3) 0.027(3) 0.027(3) 0.014(2) 0.000(2) 0.011(2)
C20 0.031(4) 0.050(4) 0.038(4) 0.014(3) 0.005(3) 0.008(3)
C21 0.040(5) 0.069(5) 0.053(5) 0.028(4) 0.019(4) 0.027(4)
C22 0.022(4) 0.052(4) 0.072(5) 0.024(4) 0.010(3) 0.016(3)
C23 0.028(4) 0.035(4) 0.063(5) 0.023(3) -0.013(3) 0.005(3)
C24 0.026(3) 0.022(3) 0.040(4) 0.006(3) -0.001(3) 0.003(2)
C25 0.014(3) 0.027(3) 0.034(3) 0.012(3) 0.000(2) -0.001(2)
C26 0.034(4) 0.028(3) 0.034(3) 0.009(3) -0.002(3) 0.001(3)
C27 0.048(5) 0.045(4) 0.044(4) 0.025(3) -0.001(3) 0.002(3)
C28 0.042(5) 0.040(4) 0.076(6) 0.035(4) 0.008(4) 0.016(3)
C29 0.033(4) 0.025(3) 0.075(6) 0.004(4) 0.005(4) 0.007(3)
C30 0.024(3) 0.029(3) 0.041(4) 0.008(3) 0.001(3) 0.003(3)
C31 0.028(3) 0.028(3) 0.020(3) 0.002(2) -0.004(2) 0.002(2)
C32 0.040(4) 0.027(3) 0.027(3) 0.010(3) 0.001(3) 0.005(3)
C33 0.056(5) 0.048(4) 0.037(4) 0.016(3) -0.003(3) 0.008(4)
C34 0.071(6) 0.060(5) 0.030(4) 0.010(4) 0.020(4) 0.005(4)
C35 0.060(6) 0.065(5) 0.041(4) 0.016(4) 0.028(4) 0.017(4)
C36 0.031(4) 0.044(4) 0.039(4) 0.015(3) 0.007(3) 0.012(3)
C37 0.029(3) 0.022(3) 0.023(3) 0.006(2) 0.004(2) -0.003(2)
C38 0.038(4) 0.032(3) 0.040(4) 0.011(3) -0.003(3) 0.010(3)
C39 0.051(5) 0.022(3) 0.044(4) 0.001(3) 0.003(3) 0.005(3)
C40 0.054(5) 0.030(4) 0.038(4) -0.001(3) -0.002(3) -0.006(3)
C41 0.029(4) 0.034(4) 0.040(4) 0.004(3) -0.009(3) -0.005(3)
C42 0.032(4) 0.029(3) 0.029(3) 0.011(3) -0.002(3) 0.005(3)

loop_
_atom_type_symbol
_atom_type_description
_atom_type_scat_dispersion_real
_atom_type_scat_dispersion_imag
_atom_type_scat_source
C C 0.0033 0.0016 'International Tables Vol C Tables 4.2.6.8 and 6.1.1.4'
H H 0.0000 0.0000 'International Tables Vol C Tables 4.2.6.8 and 6.1.1.4'
B B 0.0013 0.0007 'International Tables Vol C Tables 4.2.6.8 and 6.1.1.4'
Cl Cl 0.1484 0.1585 'International Tables Vol C Tables 4.2.6.8 and 6.1.1.4'
N N 0.0061 0.0033 'International Tables Vol C Tables 4.2.6.8 and 6.1.1.4'
O O 0.0106 0.0060 'International Tables Vol C Tables 4.2.6.8 and 6.1.1.4'
Re Re -1.0185 7.2310 'International Tables Vol C Tables 4.2.6.8 and 6.1.1.4'

loop_
_geom_angle_atom_site_label_1
_geom_angle_atom_site_label_2
_geom_angle_atom_site_label_3
_geom_angle
C18 Re1 C17 88.2(3)
C18 Re1 C16 89.0(4)
C17 Re1 C16 88.9(3)
C18 Re1 N3 92.6(3)
C17 Re1 N3 97.1(3)
C16 Re1 N3 173.8(3)
C18 Re1 N1 172.4(2)
C17 Re1 N1 99.2(2)
C16 Re1 N1 92.6(3)
N3 Re1 N1 85.03(19)
C18 Re1 N2 95.0(3)
C17 Re1 N2 171.5(2)
C16 Re1 N2 99.1(3)
N3 Re1 N2 74.87(19)
N1 Re1 N2 77.41(19)
C5 N1 C1 118.1(5)
C5 N1 Re1 117.5(4)
C1 N1 Re1 124.3(4)
N1 C1 C2 122.6(6)
N1 C1 H1A 118.7
C2 C1 H1A 118.7
C31 B1 C25 115.5(5)
C31 B1 C19 111.1(5)
C25 B1 C19 104.2(5)
C31 B1 C37 104.0(5)
C25 B1 C37 111.1(5)
C19 B1 C37 111.1(5)
C7 N2 C10 109.5(5)
C7 N2 C6 110.0(5)
C10 N2 C6 108.8(5)
C7 N2 Re1 113.2(4)
C10 N2 Re1 104.4(3)
C6 N2 Re1 110.7(4)
C1 C2 C3 118.0(6)
C1 C2 H2A 121.0
C3 C2 H2A 121.0
C11 N3 C15 118.0(6)
C11 N3 Re1 115.9(4)
C15 N3 Re1 126.1(5)
C4 C3 C2 120.6(7)
C4 C3 H3A 119.7
C2 C3 H3A 119.7
C3 C4 C5 118.8(6)
C3 C4 H4A 120.6
C5 C4 H4A 120.6
N1 C5 C4 121.8(6)
N1 C5 C6 118.1(5)
C4 C5 C6 119.9(5)
C5 C6 N2 114.6(5)
C5 C6 H6A 108.6
N2 C6 H6A 108.6
C5 C6 H6B 108.6
N2 C6 H6B 108.6
H6A C6 H6B 107.6
C8 C7 N2 114.5(6)
C8 C7 H7A 108.6
N2 C7 H7A 108.6
C8 C7 H7B 108.6
N2 C7 H7B 108.6
H7A C7 H7B 107.6
C9 C8 C7 178.0(9)
C8 C9 H9 180.0
N2 C10 C11 108.8(5)
N2 C10 H10A 109.9
C11 C10 H10A 109.9
N2 C10 H10B 109.9
C11 C10 H10B 109.9
H10A C10 H10B 108.3
N3 C11 C12 122.5(6)
N3 C11 C10 114.0(5)
C12 C11 C10 123.5(6)
C13 C12 C11 119.8(7)
C13 C12 H12A 120.1
C11 C12 H12A 120.1
C12 C13 C14 120.6(7)
C12 C13 H13A 119.7
C14 C13 H13A 119.7
C15 C14 C13 116.9(7)
C15 C14 H14A 121.6
C13 C14 H14A 121.6
N3 C15 C14 122.3(7)
N3 C15 H15A 118.9
C14 C15 H15A 118.9
O1 C16 Re1 177.1(8)
O2 C17 Re1 179.7(6)
O3 C18 Re1 179.0(7)
C24 C19 C20 114.6(6)
C24 C19 B1 122.9(5)
C20 C19 B1 122.1(5)
C21 C20 C19 122.9(7)
C21 C20 H20A 118.6
C19 C20 H20A 118.6
C22 C21 C20 121.4(7)
C22 C21 H21A 119.3
C20 C21 H21A 119.3
C21 C22 C23 118.5(7)
C21 C22 H22A 120.8
C23 C22 H22A 120.8
C22 C23 C24 119.5(7)
C22 C23 H23A 120.2
C24 C23 H23A 120.2
C19 C24 C23 123.1(6)
C19 C24 H24A 118.5
C23 C24 H24A 118.5
C30 C25 C26 115.2(6)
C30 C25 B1 123.2(5)
C26 C25 B1 121.2(5)
C27 C26 C25 122.9(6)
C27 C26 H26A 118.6
C25 C26 H26A 118.6
C26 C27 C28 119.4(7)
C26 C27 H27A 120.3
C28 C27 H27A 120.3
C29 C28 C27 118.8(6)
C29 C28 H28A 120.6
C27 C28 H28A 120.6
C28 C29 C30 120.5(7)
C28 C29 H29A 119.8
C30 C29 H29A 119.8
C29 C30 C25 123.2(7)
C29 C30 H30A 118.4
C25 C30 H30A 118.4
C32 C31 C36 113.6(6)
C32 C31 B1 121.0(6)
C36 C31 B1 124.8(6)
C33 C32 C31 123.2(7)
C33 C32 H32A 118.4
C31 C32 H32A 118.4
C34 C33 C32 120.7(8)
C34 C33 H33A 119.7
C32 C33 H33A 119.7
C33 C34 C35 118.9(7)
C33 C34 H34A 120.5
C35 C34 H34A 120.5
C34 C35 C36 120.6(8)
C34 C35 H35A 119.7
C36 C35 H35A 119.7
C35 C36 C31 123.0(7)
C35 C36 H36A 118.5
C31 C36 H36A 118.5
C42 C37 C38 115.2(5)
C42 C37 B1 122.4(5)
C38 C37 B1 121.6(6)
C39 C38 C37 122.2(7)
C39 C38 H38A 118.9
C37 C38 H38A 118.9
C40 C39 C38 121.5(7)
C40 C39 H39A 119.3
C38 C39 H39A 119.3
C39 C40 C41 118.2(6)
C39 C40 H40A 120.9
C41 C40 H40A 120.9
C40 C41 C42 119.8(6)
C40 C41 H41A 120.1
C42 C41 H41A 120.1
C37 C42 C41 123.2(6)
C37 C42 H42A 118.4
C41 C42 H42A 118.4

loop_
_geom_bond_atom_site_label_1
_geom_bond_atom_site_label_2
_geom_bond_distance
Re1 C18 1.907(7)
Re1 C17 1.916(7)
Re1 C16 1.932(9)
Re1 N3 2.165(5)
Re1 N1 2.166(5)
Re1 N2 2.216(5)
O1 C16 1.153(10)
N1 C5 1.339(8)
N1 C1 1.358(9)
C1 C2 1.374(10)
C1 H1A 0.9400
B1 C31 1.637(9)
B1 C25 1.644(9)
B1 C19 1.653(9)
B1 C37 1.657(8)
O2 C17 1.146(8)
N2 C7 1.496(9)
N2 C10 1.497(7)
N2 C6 1.516(8)
C2 C3 1.382(10)
C2 H2A 0.9400
O3 C18 1.166(9)
N3 C11 1.356(8)
N3 C15 1.362(9)
C3 C4 1.351(10)
C3 H3A 0.9400
C4 C5 1.398(9)
C4 H4A 0.9400
C5 C6 1.454(9)
C6 H6A 0.9800
C6 H6B 0.9800
C7 C8 1.456(10)
C7 H7A 0.9800
C7 H7B 0.9800
C8 C9 1.161(11)
C9 H9 0.9400
C10 C11 1.498(9)
C10 H10A 0.9800
C10 H10B 0.9800
C11 C12 1.367(9)
C12 C13 1.351(11)
C12 H12A 0.9400
C13 C14 1.407(12)
C13 H13A 0.9400
C14 C15 1.399(11)
C14 H14A 0.9400
C15 H15A 0.9400
C19 C24 1.388(8)
C19 C20 1.417(9)
C20 C21 1.376(10)
C20 H20A 0.9400
C21 C22 1.365(11)
C21 H21A 0.9400
C22 C23 1.396(11)
C22 H22A 0.9400
C23 C24 1.410(10)
C23 H23A 0.9400
C24 H24A 0.9400
C25 C30 1.394(9)
C25 C26 1.425(9)
C26 C27 1.372(10)
C26 H26A 0.9400
C27 C28 1.422(11)
C27 H27A 0.9400
C28 C29 1.379(12)
C28 H28A 0.9400
C29 C30 1.379(10)
C29 H29A 0.9400
C30 H30A 0.9400
C31 C32 1.398(9)
C31 C36 1.403(9)
C32 C33 1.396(10)
C32 H32A 0.9400
C33 C34 1.338(12)
C33 H33A 0.9400
C34 C35 1.377(13)
C34 H34A 0.9400
C35 C36 1.378(11)
C35 H35A 0.9400
C36 H36A 0.9400
C37 C42 1.388(9)
C37 C38 1.403(9)
C38 C39 1.389(9)
C38 H38A 0.9400
C39 C40 1.375(11)
C39 H39A 0.9400
C40 C41 1.385(11)
C40 H40A 0.9400
C41 C42 1.406(9)
C41 H41A 0.9400
C42 H42A 0.9400
